data_4072917
loop_
_publ_author_name
'Perrotin, Philippe'
'Shapiro, Pamela J.'
'Williams, Mark'
'Twamley, Brendan'

_publ_section_title
;
 In Search of a Versatile Pathway toansa-Chromocene Complexes. Synthesis
 and Characterization of the Highly Unstableansa-Chromocene Carbonyl
 Complex Me2C(C5H4)2CrCO
;
_journal_issue 7
_journal_name_full Organometallics
_journal_page_first 1823
_journal_paper_doi 10.1021/om061136u
_journal_volume 26
_journal_year 2007
_chemical_formula_moiety 'C21 H30 Mg O2'
_chemical_formula_sum 'C21 H30 Mg O2'
_chemical_formula_weight 338.76
_chemical_name_common Me2CCp2Mg.2THF
_chemical_name_systematic
; 
 ? 
;
_space_group_IT_number 14
_symmetry_cell_setting monoclinic
_symmetry_space_group_name_Hall '-P 2ybc'
_symmetry_space_group_name_H-M 'P 1 21/c 1'
_atom_sites_solution_hydrogens geom
_atom_sites_solution_primary direct
_atom_sites_solution_secondary difmap
_audit_creation_method SHELXL-97
_cell_angle_alpha 90.00
_cell_angle_beta 90.894(1)
_cell_angle_gamma 90.00
_cell_formula_units_Z 4
_cell_length_a 14.3948(8)
_cell_length_b 8.3443(5)
_cell_length_c 15.8022(9)
_cell_measurement_reflns_used 2605
_cell_measurement_temperature 185(2)
_cell_measurement_theta_max 21.62
_cell_measurement_theta_min 2.57
_cell_volume 1897.84(19)
_computing_cell_refinement 'Bruker SAINT+ v. 6.45a'
_computing_data_collection 'Bruker SMART v. 5.626'
_computing_data_reduction 'Bruker SAINT+ v. 6.45a'
_computing_molecular_graphics 'XP, Bruker SHELXTL v. 6.12'
_computing_publication_material 'XCIF, Bruker SHELXTL v. 6.12'
_computing_structure_refinement 'XL, Bruker SHELXTL v. 6.12'
_computing_structure_solution 'XS, Bruker SHELXTL v. 6.12'
_diffrn_ambient_temperature 185(2)
_diffrn_detector_area_resol_mean 8.3
_diffrn_measured_fraction_theta_full 0.999
_diffrn_measured_fraction_theta_max 0.999
_diffrn_measurement_device_type 'Bruker/Siemens SMART APEX'
_diffrn_measurement_method '\w scans'
_diffrn_radiation_monochromator graphite
_diffrn_radiation_source 'normal-focus sealed tube'
_diffrn_radiation_type MoK\a
_diffrn_radiation_wavelength 0.71073
_diffrn_reflns_av_R_equivalents 0.1011
_diffrn_reflns_av_sigmaI/netI 0.0648
_diffrn_reflns_limit_h_max 17
_diffrn_reflns_limit_h_min -17
_diffrn_reflns_limit_k_max 10
_diffrn_reflns_limit_k_min -10
_diffrn_reflns_limit_l_max 18
_diffrn_reflns_limit_l_min -18
_diffrn_reflns_number 21376
_diffrn_reflns_theta_full 25.27
_diffrn_reflns_theta_max 25.27
_diffrn_reflns_theta_min 2.58
_diffrn_standards_number 0
_exptl_absorpt_coefficient_mu 0.103
_exptl_absorpt_correction_T_max 0.9949
_exptl_absorpt_correction_T_min 0.9628
_exptl_absorpt_correction_type multi-scan
_exptl_absorpt_process_details 'SADABS; Bruker, 2004'
_exptl_crystal_colour colorless
_exptl_crystal_density_diffrn 1.186
_exptl_crystal_density_method 'not measured'
_exptl_crystal_description plate
_exptl_crystal_F_000 736
_exptl_crystal_size_max 0.37
_exptl_crystal_size_mid 0.13
_exptl_crystal_size_min 0.05
_refine_diff_density_max 0.286
_refine_diff_density_min -0.249
_refine_diff_density_rms 0.050
_refine_ls_extinction_method none
_refine_ls_goodness_of_fit_ref 1.003
_refine_ls_hydrogen_treatment constr
_refine_ls_matrix_type full
_refine_ls_number_parameters 212
_refine_ls_number_reflns 3440
_refine_ls_number_restraints 24
_refine_ls_restrained_S_all 1.037
_refine_ls_R_factor_all 0.1289
_refine_ls_R_factor_gt 0.0673
_refine_ls_shift/su_max 0.000
_refine_ls_shift/su_mean 0.000
_refine_ls_structure_factor_coef Fsqd
_refine_ls_weighting_details 'calc w=1/[\s^2^(Fo^2^)+(0.0538P)^2^+2.2031P] where P=(Fo^2^+2Fc^2^)/3'
_refine_ls_weighting_scheme calc
_refine_ls_wR_factor_gt 0.1385
_refine_ls_wR_factor_ref 0.1652
_reflns_number_gt 1978
_reflns_number_total 3440
_reflns_threshold_expression I>2\s(I)
_cod_data_source_file om061136usi20061217_102458.cif
_cod_data_source_block bt772
_cod_depositor_comments
;
The following automatic conversions were performed:

'_symmetry_cell_setting' value 'Monoclinic' changed to 'monoclinic'
according to /home/saulius/struct/CIF-dictionaries/cif_core.dic
dictionary named 'cif_core.dic' version 2.4.1 from 2010-06-29.

Automatic conversion script
Id: cif_fix_values 1715 2011-07-08 13:25:40Z adriana 
;
_cod_original_sg_symbol_H-M P2(1)/c
_cod_database_code 4072917

loop_
_symmetry_equiv_pos_as_xyz
'x, y, z'
'-x, y+1/2, -z+1/2'
'-x, -y, -z'
'x, -y-1/2, z-1/2'

loop_
_atom_site_label
_atom_site_type_symbol
_atom_site_fract_x
_atom_site_fract_y
_atom_site_fract_z
_atom_site_U_iso_or_equiv
_atom_site_adp_type
_atom_site_occupancy
_atom_site_symmetry_multiplicity
_atom_site_calc_flag
_atom_site_refinement_flags
_atom_site_disorder_assembly
_atom_site_disorder_group
C1 C 0.8715(3) 0.1499(4) 1.0651(2) 0.0471(10) Uani 1 1 d . . .
H1 H 0.9306 0.1022 1.0571 0.057 Uiso 1 1 calc R . .
C2 C 0.8537(4) 0.3148(5) 1.0714(2) 0.0549(12) Uani 1 1 d . . .
H2 H 0.8988 0.3978 1.0691 0.066 Uiso 1 1 calc R . .
C3 C 0.7591(4) 0.3360(5) 1.0815(2) 0.0525(12) Uani 1 1 d . . .
H3 H 0.7281 0.4358 1.0869 0.063 Uiso 1 1 calc R . .
C4 C 0.7170(3) 0.1841(4) 1.0824(2) 0.0425(10) Uani 1 1 d . . .
H4 H 0.6525 0.1635 1.0883 0.051 Uiso 1 1 calc R . .
C5 C 0.7869(3) 0.0675(4) 1.0729(2) 0.0368(9) Uani 1 1 d . . .
C6 C 0.7692(3) -0.1078(4) 1.0485(2) 0.0386(9) Uani 1 1 d . . .
C7 C 0.7483(2) -0.1071(4) 0.9536(2) 0.0337(9) Uani 1 1 d . . .
C8 C 0.8107(3) -0.0522(4) 0.8907(2) 0.0368(9) Uani 1 1 d . . .
H8 H 0.8725 -0.0161 0.9005 0.044 Uiso 1 1 calc R . .
C9 C 0.7648(3) -0.0608(5) 0.8115(2) 0.0483(11) Uani 1 1 d . . .
H9 H 0.7903 -0.0325 0.7584 0.058 Uiso 1 1 calc R . .
C10 C 0.6770(3) -0.1170(6) 0.8245(3) 0.0651(13) Uani 1 1 d . . .
H10 H 0.6310 -0.1351 0.7819 0.078 Uiso 1 1 calc R . .
C11 C 0.6663(3) -0.1437(5) 0.9117(3) 0.0540(11) Uani 1 1 d . . .
H11 H 0.6112 -0.1810 0.9376 0.065 Uiso 1 1 calc R . .
C12 C 0.6871(3) -0.1746(5) 1.0975(3) 0.0620(13) Uani 1 1 d . . .
H12A H 0.6323 -0.1074 1.0870 0.093 Uiso 1 1 calc R . .
H12B H 0.7023 -0.1748 1.1581 0.093 Uiso 1 1 calc R . .
H12C H 0.6741 -0.2843 1.0787 0.093 Uiso 1 1 calc R . .
C13 C 0.8552(3) -0.2099(5) 1.0684(3) 0.0567(12) Uani 1 1 d . . .
H13A H 0.8426 -0.3217 1.0531 0.085 Uiso 1 1 calc R . .
H13B H 0.8702 -0.2032 1.1290 0.085 Uiso 1 1 calc R . .
H13C H 0.9079 -0.1703 1.0359 0.085 Uiso 1 1 calc R . .
C14A C 0.9001(7) 0.3001(11) 0.7915(5) 0.032(3) Uiso 0.45 1 d PD A 1
H14A H 0.8600 0.2948 0.7400 0.038 Uiso 0.45 1 calc PR A 1
H14B H 0.9328 0.1967 0.7991 0.038 Uiso 0.45 1 calc PR A 1
C15A C 0.9689(10) 0.4418(16) 0.7876(10) 0.046(6) Uiso 0.45 1 d PD A 1
H15A H 1.0283 0.4145 0.8165 0.055 Uiso 0.45 1 calc PR A 1
H15B H 0.9815 0.4715 0.7283 0.055 Uiso 0.45 1 calc PR A 1
C16A C 0.9199(7) 0.5779(12) 0.8334(8) 0.056(3) Uiso 0.45 1 d PD A 1
H16A H 0.9554 0.6095 0.8849 0.067 Uiso 0.45 1 calc PR A 1
H16B H 0.9134 0.6726 0.7960 0.067 Uiso 0.45 1 calc PR A 1
C17A C 0.8258(6) 0.5131(8) 0.8563(6) 0.047(2) Uiso 0.45 1 d PD A 1
H17A H 0.8034 0.5602 0.9097 0.057 Uiso 0.45 1 calc PR A 1
H17B H 0.7792 0.5321 0.8106 0.057 Uiso 0.45 1 calc PR A 1
C18A C 0.6244(6) 0.2748(11) 0.7984(4) 0.038(2) Uiso 0.45 1 d PD A 1
H18A H 0.6777 0.2974 0.7614 0.045 Uiso 0.45 1 calc PR A 1
H18B H 0.6053 0.1621 0.7890 0.045 Uiso 0.45 1 calc PR A 1
C19A C 0.5568(7) 0.3679(13) 0.7783(6) 0.053(3) Uiso 0.45 1 d PD A 1
H19A H 0.5087 0.3074 0.7462 0.064 Uiso 0.45 1 calc PR A 1
H19B H 0.5793 0.4559 0.7420 0.064 Uiso 0.45 1 calc PR A 1
C20A C 0.5163(10) 0.4351(18) 0.8569(8) 0.061(5) Uiso 0.45 1 d PD A 1
H20A H 0.4548 0.3865 0.8674 0.074 Uiso 0.45 1 calc PR A 1
H20B H 0.5085 0.5526 0.8515 0.074 Uiso 0.45 1 calc PR A 1
C21A C 0.5829(6) 0.3964(11) 0.9282(5) 0.035(2) Uiso 0.45 1 d PD A 1
H21A H 0.6111 0.4951 0.9521 0.042 Uiso 0.45 1 calc PR A 1
H21B H 0.5514 0.3372 0.9739 0.042 Uiso 0.45 1 calc PR A 1
C14B C 0.9196(5) 0.2897(10) 0.8096(5) 0.039(3) Uiso 0.55 1 d PD A 2
H14C H 0.8932 0.2228 0.7635 0.046 Uiso 0.55 1 calc PR A 2
H14D H 0.9666 0.2257 0.8412 0.046 Uiso 0.55 1 calc PR A 2
C15B C 0.9635(8) 0.4399(12) 0.7738(9) 0.035(4) Uiso 0.55 1 d PD A 2
H15C H 1.0272 0.4546 0.7972 0.042 Uiso 0.55 1 calc PR A 2
H15D H 0.9668 0.4331 0.7113 0.042 Uiso 0.55 1 calc PR A 2
C16B C 0.9022(5) 0.5753(8) 0.7995(5) 0.039(2) Uiso 0.55 1 d PD A 2
H16C H 0.8505 0.5917 0.7584 0.047 Uiso 0.55 1 calc PR A 2
H16D H 0.9376 0.6764 0.8061 0.047 Uiso 0.55 1 calc PR A 2
C17B C 0.8670(5) 0.5139(6) 0.8850(4) 0.0352(16) Uiso 0.55 1 d PD A 2
H17C H 0.9152 0.5246 0.9301 0.042 Uiso 0.55 1 calc PR A 2
H17D H 0.8103 0.5715 0.9023 0.042 Uiso 0.55 1 calc PR A 2
C18B C 0.6555(6) 0.3394(11) 0.7975(4) 0.062(2) Uiso 0.55 1 d PD A 2
H18C H 0.7145 0.3943 0.7841 0.074 Uiso 0.55 1 calc PR A 2
H18D H 0.6497 0.2426 0.7615 0.074 Uiso 0.55 1 calc PR A 2
C19B C 0.5760(5) 0.4473(10) 0.7825(5) 0.050(2) Uiso 0.55 1 d PD A 2
H19C H 0.5981 0.5520 0.7614 0.060 Uiso 0.55 1 calc PR A 2
H19D H 0.5334 0.4006 0.7394 0.060 Uiso 0.55 1 calc PR A 2
C20B C 0.5268(8) 0.4698(14) 0.8623(6) 0.047(3) Uiso 0.55 1 d PD A 2
H20C H 0.4592 0.4532 0.8538 0.057 Uiso 0.55 1 calc PR A 2
H20D H 0.5372 0.5792 0.8847 0.057 Uiso 0.55 1 calc PR A 2
C21B C 0.5679(5) 0.3412(12) 0.9252(5) 0.059(3) Uiso 0.55 1 d PD A 2
H21C H 0.5786 0.3877 0.9822 0.071 Uiso 0.55 1 calc PR A 2
H21D H 0.5256 0.2481 0.9300 0.071 Uiso 0.55 1 calc PR A 2
Mg1 Mg 0.77001(9) 0.19852(14) 0.94046(7) 0.0382(4) Uani 1 1 d . A .
O1 O 0.84691(19) 0.3422(3) 0.86585(16) 0.0501(8) Uani 1 1 d D . .
O2 O 0.65362(19) 0.2956(3) 0.88759(15) 0.0531(8) Uani 1 1 d D . .

loop_
_atom_site_aniso_label
_atom_site_aniso_U_11
_atom_site_aniso_U_22
_atom_site_aniso_U_33
_atom_site_aniso_U_23
_atom_site_aniso_U_13
_atom_site_aniso_U_12
C1 0.061(3) 0.038(2) 0.041(2) 0.0017(18) -0.016(2) -0.005(2)
C2 0.088(4) 0.033(2) 0.043(2) -0.0003(19) -0.017(2) -0.020(2)
C3 0.098(4) 0.029(2) 0.031(2) -0.0048(16) -0.001(2) 0.006(2)
C4 0.065(3) 0.035(2) 0.027(2) 0.0007(16) 0.0088(18) 0.002(2)
C5 0.064(3) 0.0249(19) 0.0214(18) 0.0030(15) -0.0012(16) 0.0012(19)
C6 0.059(3) 0.028(2) 0.029(2) 0.0013(15) -0.0023(18) -0.0034(18)
C7 0.043(2) 0.0242(19) 0.034(2) -0.0041(15) 0.0004(17) -0.0018(16)
C8 0.047(2) 0.032(2) 0.032(2) -0.0046(16) 0.0017(17) -0.0032(18)
C9 0.066(3) 0.049(2) 0.029(2) -0.0052(18) 0.0054(19) 0.009(2)
C10 0.058(3) 0.092(4) 0.045(3) -0.021(2) -0.015(2) 0.005(3)
C11 0.046(3) 0.069(3) 0.047(3) -0.012(2) 0.006(2) -0.010(2)
C12 0.098(4) 0.039(2) 0.050(3) 0.004(2) 0.019(3) -0.015(2)
C13 0.091(3) 0.037(2) 0.043(2) 0.0029(19) -0.014(2) 0.010(2)
Mg1 0.0534(8) 0.0326(7) 0.0290(7) 0.0049(5) 0.0098(6) 0.0070(6)
O1 0.077(2) 0.0263(14) 0.0473(17) 0.0005(11) 0.0281(14) 0.0040(13)
O2 0.0655(19) 0.0657(19) 0.0281(14) 0.0028(13) 0.0056(13) 0.0238(16)

loop_
_atom_type_symbol
_atom_type_description
_atom_type_scat_dispersion_real
_atom_type_scat_dispersion_imag
_atom_type_scat_source
C C 0.0033 0.0016 'International Tables Vol C Tables 4.2.6.8 and 6.1.1.4'
H H 0.0000 0.0000 'International Tables Vol C Tables 4.2.6.8 and 6.1.1.4'
O O 0.0106 0.0060 'International Tables Vol C Tables 4.2.6.8 and 6.1.1.4'
Mg Mg 0.0486 0.0363 'International Tables Vol C Tables 4.2.6.8 and 6.1.1.4'

loop_
_geom_angle_atom_site_label_1
_geom_angle_atom_site_label_2
_geom_angle_atom_site_label_3
_geom_angle
C2 C1 C5 108.3(4)
C2 C1 Mg1 77.8(2)
C5 C1 Mg1 69.4(2)
C2 C1 H1 125.8
C5 C1 H1 125.8
Mg1 C1 H1 118.8
C3 C2 C1 108.3(4)
C3 C2 Mg1 72.0(2)
C1 C2 Mg1 69.9(2)
C3 C2 H2 125.8
C1 C2 H2 125.8
Mg1 C2 H2 123.8
C2 C3 C4 108.1(4)
C2 C3 Mg1 76.4(2)
C4 C3 Mg1 68.3(2)
C2 C3 H3 125.9
C4 C3 H3 125.9
Mg1 C3 H3 121.1
C3 C4 C5 108.2(4)
C3 C4 Mg1 78.5(2)
C5 C4 Mg1 72.26(19)
C3 C4 H4 125.9
C5 C4 H4 125.9
Mg1 C4 H4 115.5
C1 C5 C4 107.0(3)
C1 C5 C6 125.9(3)
C4 C5 C6 124.7(4)
C1 C5 Mg1 77.0(2)
C4 C5 Mg1 73.24(19)
C6 C5 Mg1 101.7(2)
C7 C6 C12 110.9(3)
C7 C6 C5 105.8(3)
C12 C6 C5 110.3(3)
C7 C6 C13 110.6(3)
C12 C6 C13 108.8(3)
C5 C6 C13 110.4(3)
C11 C7 C8 106.3(3)
C11 C7 C6 128.8(3)
C8 C7 C6 124.7(3)
C11 C7 Mg1 106.5(3)
C8 C7 Mg1 63.10(18)
C6 C7 Mg1 93.5(2)
C9 C8 C7 108.1(3)
C9 C8 Mg1 103.3(2)
C7 C8 Mg1 83.5(2)
C9 C8 H8 125.9
C7 C8 H8 125.9
Mg1 C8 H8 84.2
C10 C9 C8 107.8(4)
C10 C9 H9 126.1
C8 C9 H9 126.1
C9 C10 C11 108.6(4)
C9 C10 H10 125.7
C11 C10 H10 125.7
C7 C11 C10 109.2(4)
C7 C11 H11 125.4
C10 C11 H11 125.4
C6 C12 H12A 109.5
C6 C12 H12B 109.5
H12A C12 H12B 109.5
C6 C12 H12C 109.5
H12A C12 H12C 109.5
H12B C12 H12C 109.5
C6 C13 H13A 109.5
C6 C13 H13B 109.5
H13A C13 H13B 109.5
C6 C13 H13C 109.5
H13A C13 H13C 109.5
H13B C13 H13C 109.5
O1 C14A C15A 101.1(7)
O1 C14A H14A 111.6
C15A C14A H14A 111.6
O1 C14A H14B 111.6
C15A C14A H14B 111.6
H14A C14A H14B 109.4
C16A C15A C14A 104.5(10)
C16A C15A H15A 110.8
C14A C15A H15A 110.8
C16A C15A H15B 110.8
C14A C15A H15B 110.8
H15A C15A H15B 108.9
C17A C16A C15A 105.6(9)
C17A C16A H16A 110.6
C15A C16A H16A 110.6
C17A C16A H16B 110.6
C15A C16A H16B 110.6
H16A C16A H16B 108.7
O1 C17A C16A 100.9(6)
O1 C17A H17A 111.6
C16A C17A H17A 111.6
O1 C17A H17B 111.6
C16A C17A H17B 111.6
H17A C17A H17B 109.4
C19A C18A O2 111.7(7)
C19A C18A H18A 109.3
O2 C18A H18A 109.3
C19A C18A H18B 109.3
O2 C18A H18B 109.3
H18A C18A H18B 107.9
C18A C19A C20A 109.1(9)
C18A C19A H19A 109.9
C20A C19A H19A 109.9
C18A C19A H19B 109.9
C20A C19A H19B 109.9
H19A C19A H19B 108.3
C19A C20A C21A 106.9(9)
C19A C20A H20A 110.3
C21A C20A H20A 110.3
C19A C20A H20B 110.3
C21A C20A H20B 110.3
H20A C20A H20B 108.6
O2 C21A C20A 103.4(7)
O2 C21A H21A 111.1
C20A C21A H21A 111.1
O2 C21A H21B 111.1
C20A C21A H21B 111.1
H21A C21A H21B 109.0
O1 C14B C15B 106.7(6)
O1 C14B H14C 110.4
C15B C14B H14C 110.4
O1 C14B H14D 110.4
C15B C14B H14D 110.4
H14C C14B H14D 108.6
C16B C15B C14B 105.8(7)
C16B C15B H15C 110.6
C14B C15B H15C 110.6
C16B C15B H15D 110.6
C14B C15B H15D 110.6
H15C C15B H15D 108.7
C15B C16B C17B 101.0(7)
C15B C16B H16C 111.6
C17B C16B H16C 111.6
C15B C16B H16D 111.6
C17B C16B H16D 111.6
H16C C16B H16D 109.4
O1 C17B C16B 101.9(5)
O1 C17B H17C 111.4
C16B C17B H17C 111.4
O1 C17B H17D 111.4
C16B C17B H17D 111.4
H17C C17B H17D 109.2
C19B C18B O2 106.3(6)
C19B C18B H18C 110.5
O2 C18B H18C 110.5
C19B C18B H18D 110.5
O2 C18B H18D 110.5
H18C C18B H18D 108.7
C20B C19B C18B 109.0(7)
C20B C19B H19C 109.9
C18B C19B H19C 109.9
C20B C19B H19D 109.9
C18B C19B H19D 109.9
H19C C19B H19D 108.3
C19B C20B C21B 105.9(7)
C19B C20B H20C 110.6
C21B C20B H20C 110.6
C19B C20B H20D 110.6
C21B C20B H20D 110.6
H20C C20B H20D 108.7
O2 C21B C20B 103.7(6)
O2 C21B H21C 111.0
C20B C21B H21C 111.0
O2 C21B H21D 111.0
C20B C21B H21D 111.0
H21C C21B H21D 109.0
O1 Mg1 O2 88.81(12)
O1 Mg1 C8 101.18(12)
O2 Mg1 C8 115.64(13)
O1 Mg1 C5 137.58(14)
O2 Mg1 C5 128.34(13)
C8 Mg1 C5 81.97(12)
O1 Mg1 C4 139.85(13)
O2 Mg1 C4 97.65(13)
C8 Mg1 C4 111.16(13)
C5 Mg1 C4 34.50(12)
O1 Mg1 C1 103.90(14)
O2 Mg1 C1 150.33(14)
C8 Mg1 C1 88.46(13)
C5 Mg1 C1 33.69(13)
C4 Mg1 C1 55.57(14)
O1 Mg1 C3 106.77(13)
O2 Mg1 C3 96.91(14)
C8 Mg1 C3 137.21(13)
C5 Mg1 C3 55.57(12)
C4 Mg1 C3 33.21(13)
C1 Mg1 C3 53.95(15)
O1 Mg1 C2 89.52(13)
O2 Mg1 C2 123.69(14)
C8 Mg1 C2 119.84(14)
C5 Mg1 C2 54.73(13)
C4 Mg1 C2 54.13(15)
C1 Mg1 C2 32.28(13)
C3 Mg1 C2 31.60(14)
O1 Mg1 C7 134.54(11)
O2 Mg1 C7 109.12(13)
C8 Mg1 C7 33.36(11)
C5 Mg1 C7 58.90(12)
C4 Mg1 C7 80.39(12)
C1 Mg1 C7 81.03(12)
C3 Mg1 C7 111.74(12)
C2 Mg1 C7 111.40(13)
C14B O1 C17A 112.4(5)
C14A O1 C17A 105.2(6)
C14B O1 C17B 106.0(4)
C14A O1 C17B 107.1(5)
C14B O1 Mg1 125.7(4)
C14A O1 Mg1 128.8(4)
C17A O1 Mg1 121.5(4)
C17B O1 Mg1 123.8(3)
C21B O2 C18B 111.4(5)
C18B O2 C21A 107.6(5)
C21B O2 C18A 101.2(5)
C21A O2 C18A 107.1(5)
C21B O2 Mg1 130.4(4)
C18B O2 Mg1 118.0(4)
C21A O2 Mg1 128.3(4)
C18A O2 Mg1 124.6(4)

loop_
_geom_bond_atom_site_label_1
_geom_bond_atom_site_label_2
_geom_bond_distance
C1 C2 1.403(5)
C1 C5 1.405(5)
C1 Mg1 2.468(4)
C1 H1 0.9500
C2 C3 1.385(6)
C2 Mg1 2.568(4)
C2 H2 0.9500
C3 C4 1.405(5)
C3 Mg1 2.514(4)
C3 H3 0.9500
C4 C5 1.410(5)
C4 Mg1 2.383(4)
C4 H4 0.9500
C5 C6 1.533(5)
C5 Mg1 2.371(3)
C6 C7 1.525(5)
C6 C12 1.528(5)
C6 C13 1.531(5)
C7 C11 1.378(5)
C7 C8 1.427(5)
C7 Mg1 2.578(4)
C8 C9 1.408(5)
C8 Mg1 2.314(4)
C8 H8 0.9500
C9 C10 1.367(6)
C9 H9 0.9500
C10 C11 1.407(6)
C10 H10 0.9500
C11 H11 0.9500
C12 H12A 0.9800
C12 H12B 0.9800
C12 H12C 0.9800
C13 H13A 0.9800
C13 H13B 0.9800
C13 H13C 0.9800
C14A O1 1.455(6)
C14A C15A 1.544(13)
C14A H14A 0.9900
C14A H14B 0.9900
C15A C16A 1.524(14)
C15A H15A 0.9900
C15A H15B 0.9900
C16A C17A 1.508(11)
C16A H16A 0.9900
C16A H16B 0.9900
C17A O1 1.465(6)
C17A H17A 0.9900
C17A H17B 0.9900
C18A C19A 1.281(10)
C18A O2 1.475(6)
C18A H18A 0.9900
C18A H18B 0.9900
C19A C20A 1.489(13)
C19A H19A 0.9900
C19A H19B 0.9900
C20A C21A 1.504(13)
C20A H20A 0.9900
C20A H20B 0.9900
C21A O2 1.475(6)
C21A H21A 0.9900
C21A H21B 0.9900
C14B O1 1.451(6)
C14B C15B 1.517(11)
C14B H14C 0.9900
C14B H14D 0.9900
C15B C16B 1.494(11)
C15B H15C 0.9900
C15B H15D 0.9900
C16B C17B 1.539(9)
C16B H16C 0.9900
C16B H16D 0.9900
C17B O1 1.491(5)
C17B H17C 0.9900
C17B H17D 0.9900
C18B C19B 1.473(10)
C18B O2 1.471(6)
C18B H18C 0.9900
C18B H18D 0.9900
C19B C20B 1.468(11)
C19B H19C 0.9900
C19B H19D 0.9900
C20B C21B 1.572(11)
C20B H20C 0.9900
C20B H20D 0.9900
C21B O2 1.430(6)
C21B H21C 0.9900
C21B H21D 0.9900
Mg1 O1 2.023(3)
Mg1 O2 2.029(3)
